data_7159867
loop_
_publ_author_name
'Bera, Debasish'
'Sarkar, Rajib'
'Dhar, Tiyasa'
'Saha, Pinaki'
'Ghosh, Prasanta'
'Mukhopadhyay, Chhanda'

_publ_section_title
;
 DMSO promoted catalyst-free oxidative C-N/C-O couplings towards synthesis
 of imidazoles and oxazoles.
;
_journal_issue 18
_journal_name_full 'Organic &amp; biomolecular chemistry'
_journal_page_first 3684
_journal_page_last 3692
_journal_paper_doi 10.1039/d4ob00383g
_journal_volume 22
_journal_year 2024
_chemical_formula_moiety 'C61 H40 N8 O'
_chemical_formula_sum 'C61 H40 N8 O'
_chemical_formula_weight 901.01
_space_group_crystal_system triclinic
_space_group_IT_number 2
_space_group_name_Hall '-P 1'
_space_group_name_H-M_alt 'P -1'
_atom_sites_solution_hydrogens geom
_audit_creation_method SHELXL-2018/3
_audit_update_record
;
2023-12-09 deposited with the CCDC.	2024-04-03 downloaded from the CCDC.
;
_cell_angle_alpha 66.284(2)
_cell_angle_beta 72.713(2)
_cell_angle_gamma 85.367(2)
_cell_formula_units_Z 1
_cell_length_a 9.5461(5)
_cell_length_b 11.3648(6)
_cell_length_c 13.2742(8)
_cell_measurement_reflns_used 9872
_cell_measurement_temperature 273(2)
_cell_measurement_theta_max 25.89
_cell_measurement_theta_min 2.41
_cell_volume 1257.70(12)
_computing_cell_refinement 'Bruker SAINT'
_computing_data_collection 'Bruker APEX2'
_computing_data_reduction 'Bruker SAINT'
_computing_molecular_graphics 'Bruker SHELXTL'
_computing_publication_material 'Bruker SHELXTL'
_computing_structure_refinement 'SHELXL-2014 (Sheldrick 2014)'
_computing_structure_solution 'SHELXS-97 (Sheldrick 2008)'
_diffrn_ambient_temperature 273(2)
_diffrn_measured_fraction_theta_full 1.000
_diffrn_measured_fraction_theta_max 0.997
_diffrn_measurement_device_type 'Bruker APEX-II CCD'
_diffrn_measurement_method '\f and \w scans'
_diffrn_radiation_type MoK\a
_diffrn_radiation_wavelength 0.71073
_diffrn_reflns_av_R_equivalents 0.0338
_diffrn_reflns_av_unetI/netI 0.0253
_diffrn_reflns_Laue_measured_fraction_full 1.000
_diffrn_reflns_Laue_measured_fraction_max 0.997
_diffrn_reflns_limit_h_max 11
_diffrn_reflns_limit_h_min -11
_diffrn_reflns_limit_k_max 13
_diffrn_reflns_limit_k_min -14
_diffrn_reflns_limit_l_max 16
_diffrn_reflns_limit_l_min -16
_diffrn_reflns_number 19602
_diffrn_reflns_point_group_measured_fraction_full 1.000
_diffrn_reflns_point_group_measured_fraction_max 0.997
_diffrn_reflns_theta_full 25.242
_diffrn_reflns_theta_max 26.005
_diffrn_reflns_theta_min 2.044
_exptl_absorpt_coefficient_mu 0.073
_exptl_crystal_colour white
_exptl_crystal_density_diffrn 1.190
_exptl_crystal_description prism
_exptl_crystal_F_000 470
_exptl_crystal_size_max 0.300
_exptl_crystal_size_mid 0.200
_exptl_crystal_size_min 0.150
_refine_diff_density_max 0.768
_refine_diff_density_min -0.232
_refine_diff_density_rms 0.069
_refine_ls_extinction_method none
_refine_ls_goodness_of_fit_ref 0.972
_refine_ls_hydrogen_treatment constr
_refine_ls_matrix_type full
_refine_ls_number_parameters 325
_refine_ls_number_reflns 4933
_refine_ls_number_restraints 0
_refine_ls_restrained_S_all 0.972
_refine_ls_R_factor_all 0.0817
_refine_ls_R_factor_gt 0.0661
_refine_ls_shift/su_max 0.000
_refine_ls_shift/su_mean 0.000
_refine_ls_structure_factor_coef Fsqd
_refine_ls_weighting_details 'w=1/[\s^2^(Fo^2^)+(0.1000P)^2^+0.7754P] where P=(Fo^2^+2Fc^2^)/3'
_refine_ls_weighting_scheme calc
_refine_ls_wR_factor_gt 0.1827
_refine_ls_wR_factor_ref 0.1954
_reflns_Friedel_coverage 0.000
_reflns_number_gt 3804
_reflns_number_total 4933
_reflns_threshold_expression 'I > 2\s(I)'
_cod_data_source_file d4ob00383g2.cif
_cod_data_source_block 2286p1_a
_cod_depositor_comments 'Adding full bibliography for 7159867.cif.'
_cod_database_code 7159867
_shelx_shelxl_version_number 2018/3
_shelx_space_group_comment
;
The symmetry employed for this shelxl refinement is uniquely defined
by the following loop, which should always be used as a source of
symmetry information in preference to the above space-group names.
They are only intended as comments.
;
_shelx_estimated_absorpt_t_min 0.978
_shelx_estimated_absorpt_t_max 0.989

loop_
_space_group_symop_operation_xyz
'x, y, z'
'-x, -y, -z'

loop_
_atom_site_label
_atom_site_type_symbol
_atom_site_fract_x
_atom_site_fract_y
_atom_site_fract_z
_atom_site_U_iso_or_equiv
_atom_site_adp_type
_atom_site_occupancy
_atom_site_site_symmetry_order
_atom_site_calc_flag
_atom_site_refinement_flags_posn
_atom_site_refinement_flags_adp
_atom_site_refinement_flags_occupancy
_atom_site_disorder_assembly
_atom_site_disorder_group
N2 N 0.70769(19) 0.37032(17) 0.60250(14) 0.0439(4) Uani 1 1 d . . . . .
N1 N 0.77571(19) 0.51926(18) 0.42423(15) 0.0463(4) Uani 1 1 d . . . . .
C8 C 0.7665(2) 0.4744(2) 0.60782(18) 0.0434(5) Uani 1 1 d . . . . .
C1 C 0.8075(2) 0.5653(2) 0.49667(18) 0.0440(5) Uani 1 1 d . . . . .
C16 C 0.5286(2) 0.2529(2) 0.79255(17) 0.0445(5) Uani 1 1 d . . . . .
C23 C 0.7154(2) 0.4027(2) 0.48969(17) 0.0441(5) Uani 1 1 d . . . . .
C24 C 0.6636(2) 0.3207(2) 0.44446(18) 0.0465(5) Uani 1 1 d . . . . .
C17 C 0.4141(3) 0.3292(2) 0.76583(18) 0.0512(6) Uani 1 1 d . . . . .
H17 H 0.421467 0.380991 0.689397 0.061 Uiso 1 1 calc R U . . .
C9 C 0.7643(2) 0.4758(2) 0.71956(18) 0.0462(5) Uani 1 1 d . . . . .
C2 C 0.8737(2) 0.6961(2) 0.45208(19) 0.0472(5) Uani 1 1 d . . . . .
C15 C 0.6632(3) 0.2462(2) 0.70036(18) 0.0481(5) Uani 1 1 d . . . . .
H15A H 0.743762 0.216428 0.733625 0.058 Uiso 1 1 calc R U . . .
H15B H 0.643606 0.183796 0.672936 0.058 Uiso 1 1 calc R U . . .
C19 C 0.2785(3) 0.2544(3) 0.9647(2) 0.0591(6) Uani 1 1 d . . . . .
C25 C 0.7491(3) 0.3163(2) 0.34028(19) 0.0542(6) Uani 1 1 d . . . . .
H25 H 0.838795 0.362402 0.302590 0.065 Uiso 1 1 calc R U . . .
C29 C 0.5298(3) 0.2511(2) 0.4987(2) 0.0525(6) Uani 1 1 d . . . . .
H29 H 0.471410 0.253009 0.567954 0.063 Uiso 1 1 calc R U . . .
C27 C 0.5688(3) 0.1758(2) 0.3484(2) 0.0540(6) Uani 1 1 d . . . . .
C18 C 0.2894(3) 0.3299(2) 0.8503(2) 0.0570(6) Uani 1 1 d . . . . .
H18 H 0.212431 0.380814 0.830914 0.068 Uiso 1 1 calc R U . . .
C26 C 0.7023(3) 0.2446(3) 0.2927(2) 0.0595(6) Uani 1 1 d . . . . .
H26 H 0.760251 0.242544 0.223489 0.071 Uiso 1 1 calc R U . . .
C21 C 0.5175(3) 0.1791(2) 0.9074(2) 0.0605(6) Uani 1 1 d . . . . .
H21 H 0.594790 0.128583 0.926644 0.073 Uiso 1 1 calc R U . . .
C28 C 0.4821(3) 0.1794(2) 0.4518(2) 0.0566(6) Uani 1 1 d . . . . .
H28 H 0.392297 0.133481 0.489032 0.068 Uiso 1 1 calc R U . . .
C7 C 0.8592(3) 0.7895(2) 0.3492(2) 0.0593(6) Uani 1 1 d . . . . .
H7 H 0.808720 0.768923 0.307918 0.071 Uiso 1 1 calc R U . . .
C3 C 0.9521(3) 0.7301(2) 0.5104(2) 0.0589(6) Uani 1 1 d . . . . .
H3 H 0.963874 0.669325 0.579143 0.071 Uiso 1 1 calc R U . . .
C14 C 0.8581(3) 0.4048(3) 0.7807(2) 0.0652(7) Uani 1 1 d . . . . .
H14 H 0.928774 0.357611 0.749843 0.078 Uiso 1 1 calc R U . . .
C20 C 0.3939(3) 0.1796(3) 0.9934(2) 0.0693(8) Uani 1 1 d . . . . .
H20 H 0.387933 0.130096 1.070020 0.083 Uiso 1 1 calc R U . . .
C10 C 0.6630(3) 0.5478(3) 0.7659(2) 0.0661(7) Uani 1 1 d . . . . .
H10 H 0.599473 0.596895 0.725495 0.079 Uiso 1 1 calc R U . . .
C30 C 0.5182(4) 0.1028(3) 0.2980(2) 0.0709(8) Uani 1 1 d . . . . .
N3 N 0.4773(4) 0.0448(3) 0.2581(3) 0.1067(11) Uani 1 1 d . . . . .
N4 N 0.0410(3) 0.2509(4) 1.1220(3) 0.1109(11) Uani 1 1 d . . . . .
C22 C 0.1465(3) 0.2526(3) 1.0534(2) 0.0779(8) Uani 1 1 d . . . . .
C6 C 0.9191(4) 0.9129(3) 0.3076(3) 0.0751(8) Uani 1 1 d . . . . .
H6 H 0.906911 0.974568 0.239263 0.090 Uiso 1 1 calc R U . . .
C4 C 1.0126(3) 0.8537(3) 0.4670(3) 0.0736(8) Uani 1 1 d . . . . .
H4 H 1.064955 0.875089 0.506574 0.088 Uiso 1 1 calc R U . . .
C5 C 0.9955(4) 0.9452(3) 0.3652(3) 0.0791(9) Uani 1 1 d . . . . .
H5 H 1.035909 1.028202 0.336212 0.095 Uiso 1 1 calc R U . . .
C11 C 0.6546(4) 0.5477(3) 0.8721(3) 0.0892(10) Uani 1 1 d . . . . .
H11 H 0.586705 0.597352 0.901961 0.107 Uiso 1 1 calc R U . . .
C13 C 0.8482(4) 0.4027(4) 0.8879(3) 0.0833(9) Uani 1 1 d . . . . .
H13 H 0.910391 0.352878 0.929309 0.100 Uiso 1 1 calc R U . . .
C12 C 0.7459(4) 0.4749(4) 0.9325(3) 0.0896(10) Uani 1 1 d . . . . .
H12 H 0.739049 0.473837 1.004224 0.108 Uiso 1 1 calc R U . . .
C31 C 0.0656(8) 0.9447(7) 1.0167(5) 0.0726(16) Uani 0.5 1 d . . P . .
O2 O 0.2000(10) 0.9629(6) 0.9396(8) 0.165(4) Uani 0.5 1 d . . P . .

loop_
_atom_site_aniso_label
_atom_site_aniso_U_11
_atom_site_aniso_U_22
_atom_site_aniso_U_33
_atom_site_aniso_U_23
_atom_site_aniso_U_13
_atom_site_aniso_U_12
N2 0.0453(10) 0.0470(10) 0.0379(9) -0.0181(8) -0.0086(7) 0.0032(8)
N1 0.0451(10) 0.0510(11) 0.0412(9) -0.0180(8) -0.0114(8) 0.0037(8)
C8 0.0404(11) 0.0467(11) 0.0435(11) -0.0206(9) -0.0100(9) 0.0056(9)
C1 0.0399(11) 0.0485(12) 0.0419(11) -0.0188(9) -0.0093(9) 0.0055(9)
C16 0.0526(12) 0.0418(11) 0.0383(11) -0.0132(9) -0.0150(9) -0.0025(9)
C23 0.0421(11) 0.0501(12) 0.0383(10) -0.0184(9) -0.0086(9) 0.0041(9)
C24 0.0505(12) 0.0489(12) 0.0419(11) -0.0187(9) -0.0158(9) 0.0062(9)
C17 0.0554(13) 0.0559(13) 0.0346(11) -0.0097(10) -0.0136(10) 0.0018(10)
C9 0.0462(12) 0.0502(12) 0.0412(11) -0.0198(10) -0.0084(9) 0.0004(9)
C2 0.0396(11) 0.0510(12) 0.0473(12) -0.0222(10) -0.0045(9) 0.0043(9)
C15 0.0557(13) 0.0446(12) 0.0422(11) -0.0158(9) -0.0145(10) 0.0050(10)
C19 0.0595(14) 0.0642(15) 0.0430(12) -0.0166(11) -0.0045(11) -0.0058(12)
C25 0.0531(13) 0.0640(14) 0.0428(12) -0.0222(11) -0.0078(10) -0.0002(11)
C29 0.0528(13) 0.0602(14) 0.0452(12) -0.0252(11) -0.0087(10) 0.0009(11)
C27 0.0748(16) 0.0461(12) 0.0482(13) -0.0198(10) -0.0282(12) 0.0090(11)
C18 0.0528(13) 0.0622(15) 0.0488(13) -0.0158(11) -0.0138(11) 0.0044(11)
C26 0.0714(16) 0.0672(15) 0.0435(12) -0.0283(12) -0.0142(11) 0.0080(13)
C21 0.0662(15) 0.0601(15) 0.0445(13) -0.0090(11) -0.0197(11) 0.0097(12)
C28 0.0610(14) 0.0544(13) 0.0547(14) -0.0206(11) -0.0172(11) -0.0028(11)
C7 0.0648(15) 0.0581(14) 0.0466(13) -0.0173(11) -0.0088(11) 0.0005(12)
C3 0.0580(14) 0.0550(14) 0.0630(15) -0.0231(12) -0.0174(12) 0.0031(11)
C14 0.0561(14) 0.0871(19) 0.0604(15) -0.0366(14) -0.0210(12) 0.0159(13)
C20 0.0787(18) 0.0753(18) 0.0346(12) -0.0057(12) -0.0117(12) 0.0017(14)
C10 0.0794(18) 0.0639(16) 0.0563(14) -0.0308(13) -0.0161(13) 0.0189(13)
C30 0.109(2) 0.0542(15) 0.0560(15) -0.0198(12) -0.0356(15) 0.0012(15)
N3 0.180(3) 0.0792(18) 0.0827(19) -0.0335(15) -0.060(2) -0.018(2)
N4 0.086(2) 0.136(3) 0.0731(18) -0.0303(18) 0.0162(16) -0.0065(19)
C22 0.0710(18) 0.091(2) 0.0505(15) -0.0187(14) 0.0020(14) -0.0059(16)
C6 0.095(2) 0.0547(15) 0.0598(16) -0.0137(13) -0.0125(15) -0.0016(14)
C4 0.0771(19) 0.0634(17) 0.089(2) -0.0374(16) -0.0236(16) -0.0049(14)
C5 0.095(2) 0.0500(15) 0.082(2) -0.0252(15) -0.0079(17) -0.0089(14)
C11 0.115(3) 0.094(2) 0.0651(18) -0.0504(18) -0.0143(18) 0.024(2)
C13 0.088(2) 0.109(3) 0.0646(17) -0.0351(18) -0.0398(16) 0.0098(19)
C12 0.122(3) 0.105(3) 0.0546(16) -0.0450(18) -0.0243(18) 0.002(2)
C31 0.085(4) 0.086(4) 0.050(3) -0.036(3) -0.014(3) 0.017(3)
O2 0.242(8) 0.096(4) 0.214(8) -0.021(4) -0.200(7) 0.001(5)

loop_
_atom_type_symbol
_atom_type_description
_atom_type_scat_dispersion_real
_atom_type_scat_dispersion_imag
_atom_type_scat_source
C C 0.0033 0.0016 'International Tables Vol C Tables 4.2.6.8 and 6.1.1.4'
H H 0.0000 0.0000 'International Tables Vol C Tables 4.2.6.8 and 6.1.1.4'
N N 0.0061 0.0033 'International Tables Vol C Tables 4.2.6.8 and 6.1.1.4'
O O 0.0106 0.0060 'International Tables Vol C Tables 4.2.6.8 and 6.1.1.4'

loop_
_geom_angle_atom_site_label_1
_geom_angle_atom_site_label_2
_geom_angle_atom_site_label_3
_geom_angle
_geom_angle_site_symmetry_1
_geom_angle_site_symmetry_3
_geom_angle_publ_flag
C23 N2 C8 107.04(17) . . ?
C23 N2 C15 128.69(18) . . ?
C8 N2 C15 123.93(18) . . ?
C23 N1 C1 106.15(17) . . ?
C1 C8 N2 105.55(18) . . ?
C1 C8 C9 133.0(2) . . ?
N2 C8 C9 121.19(19) . . ?
C8 C1 N1 110.08(19) . . ?
C8 C1 C2 129.1(2) . . ?
N1 C1 C2 120.81(19) . . ?
C17 C16 C21 118.6(2) . . ?
C17 C16 C15 121.67(19) . . ?
C21 C16 C15 119.7(2) . . ?
N1 C23 N2 111.18(18) . . ?
N1 C23 C24 123.13(19) . . ?
N2 C23 C24 125.70(19) . . ?
C29 C24 C25 118.3(2) . . ?
C29 C24 C23 122.6(2) . . ?
C25 C24 C23 119.0(2) . . ?
C18 C17 C16 121.1(2) . . ?
C14 C9 C10 118.5(2) . . ?
C14 C9 C8 122.2(2) . . ?
C10 C9 C8 119.4(2) . . ?
C7 C2 C3 118.0(2) . . ?
C7 C2 C1 120.2(2) . . ?
C3 C2 C1 121.8(2) . . ?
N2 C15 C16 113.08(17) . . ?
C20 C19 C18 119.9(2) . . ?
C20 C19 C22 120.1(2) . . ?
C18 C19 C22 120.0(3) . . ?
C26 C25 C24 121.0(2) . . ?
C28 C29 C24 121.1(2) . . ?
C26 C27 C28 120.0(2) . . ?
C26 C27 C30 120.0(2) . . ?
C28 C27 C30 119.9(2) . . ?
C17 C18 C19 119.8(2) . . ?
C25 C26 C27 119.8(2) . . ?
C20 C21 C16 121.1(2) . . ?
C29 C28 C27 119.8(2) . . ?
C6 C7 C2 120.6(3) . . ?
C4 C3 C2 120.7(3) . . ?
C9 C14 C13 120.8(3) . . ?
C21 C20 C19 119.4(2) . . ?
C9 C10 C11 120.8(3) . . ?
N3 C30 C27 179.7(4) . . ?
N4 C22 C19 178.6(4) . . ?
C5 C6 C7 121.0(3) . . ?
C5 C4 C3 120.4(3) . . ?
C6 C5 C4 119.4(3) . . ?
C12 C11 C10 120.0(3) . . ?
C12 C13 C14 119.6(3) . . ?
C11 C12 C13 120.2(3) . . ?

loop_
_geom_bond_atom_site_label_1
_geom_bond_atom_site_label_2
_geom_bond_distance
_geom_bond_site_symmetry_2
_geom_bond_publ_flag
N2 C23 1.371(3) . ?
N2 C8 1.385(3) . ?
N2 C15 1.467(3) . ?
N1 C23 1.320(3) . ?
N1 C1 1.376(3) . ?
C8 C1 1.376(3) . ?
C8 C9 1.484(3) . ?
C1 C2 1.477(3) . ?
C16 C17 1.379(3) . ?
C16 C21 1.389(3) . ?
C16 C15 1.509(3) . ?
C23 C24 1.475(3) . ?
C24 C29 1.391(3) . ?
C24 C25 1.400(3) . ?
C17 C18 1.374(3) . ?
C9 C14 1.378(3) . ?
C9 C10 1.381(3) . ?
C2 C7 1.391(3) . ?
C2 C3 1.392(3) . ?
C19 C20 1.385(4) . ?
C19 C18 1.387(3) . ?
C19 C22 1.441(4) . ?
C25 C26 1.378(3) . ?
C29 C28 1.377(3) . ?
C27 C26 1.385(4) . ?
C27 C28 1.390(3) . ?
C27 C30 1.440(4) . ?
C21 C20 1.378(4) . ?
C7 C6 1.384(4) . ?
C3 C4 1.385(4) . ?
C14 C13 1.388(4) . ?
C10 C11 1.387(4) . ?
C30 N3 1.145(4) . ?
N4 C22 1.135(4) . ?
C6 C5 1.361(4) . ?
C4 C5 1.381(4) . ?
C11 C12 1.360(5) . ?
C13 C12 1.377(5) . ?
C31 C31 1.724(13) 2_577 ?
